data_7152256
loop_
_publ_author_name
'Saha, Pipas'
'Bhunia, Anup'
'Saikia, Anil K.'

_publ_section_title
;
 Synthesis of 2,3,5,6-tetrasubstituted tetrahydropyrans via
 (3,5)-oxonium-ene reaction.
;
_journal_issue 12
_journal_name_full 'Organic &amp; biomolecular chemistry'
_journal_page_first 2470
_journal_page_last 2481
_journal_paper_doi 10.1039/c2ob06832j
_journal_volume 10
_journal_year 2012
_chemical_formula_sum 'C23 H26 O4'
_chemical_formula_weight 366.44
_chemical_name_systematic
;
?
;
_space_group_IT_number 14
_symmetry_cell_setting monoclinic
_symmetry_space_group_name_Hall '-P 2ybc'
_symmetry_space_group_name_H-M 'P 1 21/c 1'
_atom_sites_solution_hydrogens geom
_atom_sites_solution_primary direct
_atom_sites_solution_secondary difmap
_audit_creation_method SHELXL-97
_cell_angle_alpha 90.00
_cell_angle_beta 94.582(2)
_cell_angle_gamma 90.00
_cell_formula_units_Z 4
_cell_length_a 12.5282(8)
_cell_length_b 8.7884(6)
_cell_length_c 18.2013(12)
_cell_measurement_temperature 296(2)
_cell_volume 1997.6(2)
_computing_cell_refinement 'Bruker Smart'
_computing_data_collection 'Bruker Smart'
_computing_data_reduction 'Bruker SAINT'
_computing_molecular_graphics 'Bruker SHELXTL'
_computing_publication_material 'Bruker SHELXTL'
_computing_structure_refinement 'SHELXL-97 (Sheldrick, 1997)'
_computing_structure_solution 'SHELXS-97 (Sheldrick, 1990)'
_diffrn_ambient_temperature 296(2)
_diffrn_measured_fraction_theta_full 0.986
_diffrn_measured_fraction_theta_max 0.986
_diffrn_radiation_monochromator graphite
_diffrn_radiation_source 'fine-focus sealed tube'
_diffrn_radiation_type MoK\a
_diffrn_radiation_wavelength 0.71073
_diffrn_reflns_av_R_equivalents 0.0271
_diffrn_reflns_av_sigmaI/netI 0.0236
_diffrn_reflns_limit_h_max 15
_diffrn_reflns_limit_h_min -16
_diffrn_reflns_limit_k_max 11
_diffrn_reflns_limit_k_min -11
_diffrn_reflns_limit_l_max 23
_diffrn_reflns_limit_l_min -24
_diffrn_reflns_number 22711
_diffrn_reflns_theta_full 28.24
_diffrn_reflns_theta_max 28.24
_diffrn_reflns_theta_min 1.63
_exptl_absorpt_coefficient_mu 0.082
_exptl_absorpt_correction_T_max 0.974
_exptl_absorpt_correction_T_min 0.961
_exptl_absorpt_correction_type multi-scan
_exptl_absorpt_process_details 'SADABS (Sheldrick, 1997)'
_exptl_crystal_colour colorless
_exptl_crystal_density_diffrn 1.218
_exptl_crystal_density_method 'not measured'
_exptl_crystal_description block
_exptl_crystal_F_000 784
_exptl_crystal_size_max 0.48
_exptl_crystal_size_mid 0.40
_exptl_crystal_size_min 0.32
_refine_diff_density_max 0.199
_refine_diff_density_min -0.454
_refine_diff_density_rms 0.088
_refine_ls_extinction_method none
_refine_ls_goodness_of_fit_ref 1.373
_refine_ls_hydrogen_treatment none
_refine_ls_matrix_type full
_refine_ls_number_parameters 247
_refine_ls_number_reflns 4878
_refine_ls_number_restraints 0
_refine_ls_restrained_S_all 1.373
_refine_ls_R_factor_all 0.0967
_refine_ls_R_factor_gt 0.0613
_refine_ls_shift/su_max 0.004
_refine_ls_shift/su_mean 0.001
_refine_ls_structure_factor_coef Fsqd
_refine_ls_weighting_details 'calc w=1/[\s^2^(Fo^2^)+(0.1000P)^2^+0.0000P] where P=(Fo^2^+2Fc^2^)/3'
_refine_ls_weighting_scheme calc
_refine_ls_wR_factor_gt 0.1695
_refine_ls_wR_factor_ref 0.2108
_reflns_number_gt 3094
_reflns_number_total 4878
_reflns_threshold_expression >2sigma(I)
_cod_data_source_file c2ob06832j.txt
_cod_data_source_block ps_433l
_cod_original_sg_symbol_H-M 'P 21/c'
_cod_database_code 7152256

loop_
_symmetry_equiv_pos_as_xyz
'x, y, z'
'-x, y+1/2, -z+1/2'
'-x, -y, -z'
'x, -y-1/2, z-1/2'

loop_
_atom_site_label
_atom_site_type_symbol
_atom_site_fract_x
_atom_site_fract_y
_atom_site_fract_z
_atom_site_U_iso_or_equiv
_atom_site_adp_type
_atom_site_occupancy
_atom_site_symmetry_multiplicity
_atom_site_calc_flag
_atom_site_refinement_flags
O1 O 0.87074(9) 0.59392(12) 0.10233(6) 0.0470(3) Uani 1 1 d .
C24 C 0.77125(14) 0.87218(19) 0.05006(9) 0.0494(4) Uani 1 1 d .
H24A H 0.7508 0.9740 0.0641 0.059 Uiso 1 1 calc R
H24B H 0.7489 0.8587 -0.0018 0.059 Uiso 1 1 calc R
O4 O 1.02513(12) 1.00688(17) 0.12502(7) 0.0745(5) Uani 1 1 d .
O3 O 0.90287(13) 0.90753(19) 0.19199(7) 0.0820(5) Uani 1 1 d .
C17 C 0.71321(13) 0.75587(17) 0.09520(8) 0.0443(4) Uani 1 1 d .
H17 H 0.7295 0.7808 0.1474 0.053 Uiso 1 1 calc R
O2 O 0.54749(10) 0.64644(14) 0.13133(7) 0.0605(4) Uani 1 1 d .
C8 C 0.75868(13) 0.59859(17) 0.08249(9) 0.0436(4) Uani 1 1 d .
H8 H 0.7461 0.5734 0.0301 0.052 Uiso 1 1 calc R
C7 C 0.92767(13) 0.68768(18) 0.05513(8) 0.0458(4) Uani 1 1 d .
H7 H 0.9087 0.6549 0.0043 0.055 Uiso 1 1 calc R
C6 C 1.04578(14) 0.66173(19) 0.07163(9) 0.0481(4) Uani 1 1 d .
C18 C 0.89357(14) 0.85656(18) 0.06151(9) 0.0456(4) Uani 1 1 d .
H18 H 0.9242 0.9128 0.0217 0.055 Uiso 1 1 calc R
C9 C 0.70350(14) 0.48259(18) 0.12636(9) 0.0464(4) Uani 1 1 d .
C16 C 0.59166(14) 0.75473(18) 0.08043(10) 0.0507(4) Uani 1 1 d .
C14 C 0.60116(15) 0.51324(19) 0.14714(9) 0.0507(4) Uani 1 1 d .
C19 C 0.93843(15) 0.92538(19) 0.13377(9) 0.0503(4) Uani 1 1 d .
C10 C 0.75108(17) 0.3444(2) 0.14761(10) 0.0575(5) Uani 1 1 d .
H10 H 0.8193 0.3222 0.1339 0.069 Uiso 1 1 calc R
C13 C 0.54844(18) 0.4075(2) 0.18840(11) 0.0631(5) Uani 1 1 d .
H13 H 0.4800 0.4282 0.2021 0.076 Uiso 1 1 calc R
C1 C 1.11826(16) 0.7293(2) 0.02762(11) 0.0593(5) Uani 1 1 d .
H1 H 1.0928 0.7874 -0.0128 0.071 Uiso 1 1 calc R
C2 C 1.22618(17) 0.7118(3) 0.04270(12) 0.0678(6) Uani 1 1 d .
H2 H 1.2732 0.7596 0.0131 0.081 Uiso 1 1 calc R
C5 C 1.08608(16) 0.5725(2) 0.13001(9) 0.0581(5) Uani 1 1 d .
H5 H 1.0393 0.5250 0.1599 0.070 Uiso 1 1 calc R
C4 C 1.19516(18) 0.5534(3) 0.14446(11) 0.0697(6) Uani 1 1 d .
H4 H 1.2211 0.4923 0.1836 0.084 Uiso 1 1 calc R
C11 C 0.6990(2) 0.2402(2) 0.18839(12) 0.0724(6) Uani 1 1 d .
H11 H 0.7318 0.1484 0.2021 0.087 Uiso 1 1 calc R
C3 C 1.26589(18) 0.6243(3) 0.10128(12) 0.0687(6) Uani 1 1 d .
H3 H 1.3394 0.6130 0.1116 0.082 Uiso 1 1 calc R
C23 C 0.54125(18) 0.9041(2) 0.10096(13) 0.0673(6) Uani 1 1 d .
H23A H 0.4649 0.8927 0.0988 0.101 Uiso 1 1 calc R
H23B H 0.5593 0.9818 0.0670 0.101 Uiso 1 1 calc R
H23C H 0.5677 0.9323 0.1500 0.101 Uiso 1 1 calc R
C22 C 0.55202(16) 0.7073(2) 0.00246(11) 0.0650(5) Uani 1 1 d .
H22A H 0.5761 0.6059 -0.0068 0.097 Uiso 1 1 calc R
H22B H 0.5798 0.7761 -0.0323 0.097 Uiso 1 1 calc R
H22C H 0.4752 0.7101 -0.0027 0.097 Uiso 1 1 calc R
C12 C 0.59763(19) 0.2731(2) 0.20881(11) 0.0718(6) Uani 1 1 d .
H12 H 0.5624 0.2033 0.2367 0.086 Uiso 1 1 calc R
C20 C 1.0844(2) 1.0663(4) 0.19215(13) 0.1043(10) Uani 1 1 d .
H20A H 1.0493 1.1567 0.2089 0.125 Uiso 1 1 calc R
H20B H 1.0857 0.9906 0.2310 0.125 Uiso 1 1 calc R
C21 C 1.1918(3) 1.1025(4) 0.17603(16) 0.1183(12) Uani 1 1 d .
H21A H 1.2264 1.0124 0.1598 0.177 Uiso 1 1 calc R
H21B H 1.2308 1.1412 0.2196 0.177 Uiso 1 1 calc R
H21C H 1.1900 1.1781 0.1379 0.177 Uiso 1 1 calc R

loop_
_atom_site_aniso_label
_atom_site_aniso_U_11
_atom_site_aniso_U_22
_atom_site_aniso_U_33
_atom_site_aniso_U_23
_atom_site_aniso_U_13
_atom_site_aniso_U_12
O1 0.0469(8) 0.0419(6) 0.0529(7) 0.0059(5) 0.0082(5) 0.0006(5)
C24 0.0557(11) 0.0402(8) 0.0527(9) 0.0077(7) 0.0063(8) 0.0005(7)
O4 0.0836(11) 0.0830(10) 0.0586(8) -0.0165(7) 0.0164(7) -0.0392(8)
O3 0.0893(12) 0.1071(13) 0.0523(8) -0.0179(7) 0.0219(8) -0.0330(9)
C17 0.0521(11) 0.0371(8) 0.0438(8) 0.0022(6) 0.0049(7) 0.0000(7)
O2 0.0537(8) 0.0514(7) 0.0787(9) 0.0130(6) 0.0185(6) 0.0012(6)
C8 0.0467(10) 0.0390(8) 0.0451(8) 0.0006(6) 0.0041(7) -0.0009(7)
C7 0.0538(11) 0.0426(9) 0.0421(8) -0.0036(7) 0.0106(7) -0.0026(7)
C6 0.0529(11) 0.0457(9) 0.0469(9) -0.0098(7) 0.0106(7) -0.0005(8)
C18 0.0528(11) 0.0415(8) 0.0436(8) 0.0030(6) 0.0108(7) -0.0041(7)
C9 0.0551(11) 0.0379(8) 0.0464(8) 0.0001(6) 0.0061(7) -0.0030(7)
C16 0.0518(11) 0.0414(9) 0.0592(10) 0.0055(7) 0.0070(8) -0.0001(8)
C14 0.0589(12) 0.0426(9) 0.0509(9) 0.0021(7) 0.0077(8) -0.0049(8)
C19 0.0560(11) 0.0443(9) 0.0519(9) -0.0049(7) 0.0115(8) -0.0022(8)
C10 0.0710(13) 0.0434(10) 0.0586(10) 0.0045(8) 0.0091(9) 0.0018(9)
C13 0.0727(14) 0.0552(11) 0.0640(11) 0.0025(8) 0.0212(10) -0.0117(9)
C1 0.0575(12) 0.0582(11) 0.0645(11) 0.0027(9) 0.0195(9) 0.0024(9)
C2 0.0579(13) 0.0690(13) 0.0798(14) -0.0066(10) 0.0255(10) -0.0041(10)
C5 0.0570(12) 0.0682(12) 0.0495(10) -0.0005(8) 0.0070(8) 0.0012(9)
C4 0.0642(14) 0.0862(15) 0.0575(11) 0.0004(10) -0.0021(10) 0.0072(11)
C11 0.0986(18) 0.0449(10) 0.0752(13) 0.0149(9) 0.0157(12) 0.0036(10)
C3 0.0544(13) 0.0788(14) 0.0729(13) -0.0163(11) 0.0043(10) 0.0032(10)
C23 0.0623(13) 0.0508(11) 0.0900(14) 0.0012(9) 0.0133(11) 0.0074(9)
C22 0.0597(13) 0.0629(12) 0.0708(12) 0.0016(10) -0.0050(10) -0.0020(10)
C12 0.0949(18) 0.0541(11) 0.0692(12) 0.0156(9) 0.0229(11) -0.0134(11)
C20 0.114(2) 0.132(2) 0.0676(14) -0.0338(15) 0.0132(14) -0.0608(19)
C21 0.112(3) 0.152(3) 0.0879(19) -0.0125(17) -0.0076(17) -0.053(2)

loop_
_atom_type_symbol
_atom_type_description
_atom_type_scat_dispersion_real
_atom_type_scat_dispersion_imag
_atom_type_scat_source
C C 0.0033 0.0016 'International Tables Vol C Tables 4.2.6.8 and 6.1.1.4'
H H 0.0000 0.0000 'International Tables Vol C Tables 4.2.6.8 and 6.1.1.4'
O O 0.0106 0.0060 'International Tables Vol C Tables 4.2.6.8 and 6.1.1.4'

loop_
_geom_angle_atom_site_label_1
_geom_angle_atom_site_label_2
_geom_angle_atom_site_label_3
_geom_angle
C8 O1 C7 111.24(12)
C17 C24 C18 112.27(13)
C19 O4 C20 117.19(15)
C8 C17 C16 110.39(13)
C8 C17 C24 109.00(13)
C16 C17 C24 114.84(13)
C14 O2 C16 118.93(13)
O1 C8 C9 109.47(13)
O1 C8 C17 111.22(13)
C9 C8 C17 110.07(13)
O1 C7 C6 108.93(13)
O1 C7 C18 110.77(12)
C6 C7 C18 113.75(14)
C5 C6 C1 117.99(17)
C5 C6 C7 122.18(15)
C1 C6 C7 119.84(16)
C19 C18 C24 112.28(14)
C19 C18 C7 111.20(14)
C24 C18 C7 110.68(13)
C14 C9 C10 118.42(15)
C14 C9 C8 119.19(15)
C10 C9 C8 122.39(16)
O2 C16 C23 102.73(14)
O2 C16 C22 107.43(14)
C23 C16 C22 110.80(16)
O2 C16 C17 108.33(13)
C23 C16 C17 112.37(15)
C22 C16 C17 114.37(14)
O2 C14 C9 123.78(15)
O2 C14 C13 115.93(17)
C9 C14 C13 120.26(17)
O3 C19 O4 123.21(17)
O3 C19 C18 125.47(17)
O4 C19 C18 111.31(14)
C11 C10 C9 121.27(19)
C12 C13 C14 119.9(2)
C2 C1 C6 121.15(19)
C1 C2 C3 120.62(19)
C4 C5 C6 120.67(18)
C3 C4 C5 120.5(2)
C10 C11 C12 119.43(19)
C2 C3 C4 119.0(2)
C13 C12 C11 120.71(18)
C21 C20 O4 109.1(2)

loop_
_geom_bond_atom_site_label_1
_geom_bond_atom_site_label_2
_geom_bond_distance
O1 C8 1.4220(19)
O1 C7 1.4226(18)
C24 C17 1.531(2)
C24 C18 1.536(2)
O4 C19 1.321(2)
O4 C20 1.474(3)
O3 C19 1.192(2)
C17 C8 1.520(2)
C17 C16 1.525(2)
O2 C14 1.369(2)
O2 C16 1.4671(19)
C8 C9 1.498(2)
C7 C6 1.503(2)
C7 C18 1.551(2)
C6 C5 1.383(3)
C6 C1 1.391(2)
C18 C19 1.515(2)
C9 C14 1.392(2)
C9 C10 1.394(3)
C16 C23 1.516(2)
C16 C22 1.524(3)
C14 C13 1.394(2)
C10 C11 1.375(3)
C13 C12 1.370(3)
C1 C2 1.367(3)
C2 C3 1.375(3)
C5 C4 1.381(3)
C4 C3 1.379(3)
C11 C12 1.382(3)
C20 C21 1.435(4)
